data_2007078
loop_
_publ_author_name
'Benites, Maria del Rosario'
'Hammer, Robert P.'
'Fronczek, Frank R.'

_publ_section_title
;
 1,4-Bis(triphenylmethoxy)-2-butyne, Rhombohedral with <i>Z</i>' = 7/6
;
_journal_issue 3
_journal_name_full 'Acta Crystallographica Section C'
_journal_page_first 412
_journal_page_last 415
_journal_paper_doi 10.1107/S0108270197016703
_journal_volume 54
_journal_year 1998
_chemical_formula_moiety 'C42 H34 O2'
_chemical_formula_sum 'C42 H34 O2'
_chemical_formula_weight 570.74
_chemical_name_systematic ' ?'
_space_group_IT_number 148
_symmetry_cell_setting trigonal
_symmetry_space_group_name_Hall '-R 3'
_symmetry_space_group_name_H-M 'R -3 :H'
_cell_angle_alpha 90
_cell_angle_beta 90
_cell_angle_gamma 120
_cell_formula_units_Z 21
_cell_length_a 36.120(2)
_cell_length_b 36.120(2)
_cell_length_c 14.7870(10)
_cell_measurement_reflns_used 25
_cell_measurement_temperature 295
_cell_measurement_theta_max 38
_cell_measurement_theta_min 22
_cell_volume 16707.3(17)
_computing_cell_refinement 'CAD-4 Software'
_computing_data_collection 'CAD-4 Software (Enraf-Nonius, 1994)'
_computing_data_reduction 'Process in MolEN (Fair, 1990)'
_computing_publication_material 'BTABLE PTABLE CIF IN  in MolEN'
_computing_structure_refinement 'LSFM in MolEN'
_computing_structure_solution 'MULTAN80 (Main et al., 1980)'
_diffrn_ambient_temperature 295
_diffrn_measurement_device Enraf_Nonius_CAD4
_diffrn_measurement_method \q/2\q
_diffrn_radiation_monochromator graphite
_diffrn_radiation_source sealed_tube
_diffrn_radiation_type CuK\a
_diffrn_radiation_wavelength 1.54184
_diffrn_reflns_av_R_equivalents 0.017
_diffrn_reflns_limit_h_max 0
_diffrn_reflns_limit_h_min -45
_diffrn_reflns_limit_k_max 39
_diffrn_reflns_limit_k_min 0
_diffrn_reflns_limit_l_max 18
_diffrn_reflns_limit_l_min -18
_diffrn_reflns_number 8031
_diffrn_reflns_theta_max 75
_diffrn_reflns_theta_min 2.5
_diffrn_standards_decay_% 0.8
_diffrn_standards_interval_time 120
_diffrn_standards_number 3
_exptl_absorpt_coefficient_mu 0.52
_exptl_absorpt_correction_T_max 0.89
_exptl_absorpt_correction_T_min 0.86
_exptl_absorpt_correction_type '\y scans (North et al., 1968)'
_exptl_crystal_colour colorless
_exptl_crystal_density_diffrn 1.191
_exptl_crystal_density_method 'not measured'
_exptl_crystal_description fragment
_exptl_crystal_F_000 6342
_exptl_crystal_size_max 0.40
_exptl_crystal_size_mid 0.25
_exptl_crystal_size_min 0.23
_refine_diff_density_max 0.34
_refine_diff_density_min -0.06
_refine_ls_extinction_coef 5.4E-7(2)
_refine_ls_extinction_method isotropic_(Zachariasen,_1963)
_refine_ls_goodness_of_fit_obs 1.206
_refine_ls_hydrogen_treatment 'H atoms calculated'
_refine_ls_matrix_type full
_refine_ls_number_constraints 0
_refine_ls_number_parameters 476
_refine_ls_number_reflns 5705
_refine_ls_number_restraints 0
_refine_ls_R_factor_all 0.083
_refine_ls_R_factor_obs .057
_refine_ls_shift/esd_max 0.008
_refine_ls_structure_factor_coef Fsqd
_refine_ls_weighting_details 'w = 4Fo^2^/[\s^2^(Fo^2^) + 0.0004Fo^4^]'
_refine_ls_weighting_scheme calc
_refine_ls_wR_factor_obs .059
_reflns_number_observed 5705
_reflns_number_total 7651
_reflns_observed_criterion I>\s(I)
_cod_data_source_file fg1398.cif
_cod_data_source_block I
_cod_depositor_comments
;
The following automatic conversions were performed:

'_atom_site_thermal_displace_type' tag value 'Uij' was replaced with
'Uani' value 54 times.

Automatic conversion script
Id: cif_fix_values 1646 2011-03-28 12:23:43Z adriana 

The following automatic conversions were performed:

'_refine_ls_weighting_scheme' value 'w = 4Fo^2^/[\s^2^(Fo^2^) +
0.0004Fo^4^]' was changed to 'calc'. New tag
'_refine_ls_weighting_details' was created. The value of the new tag
was set to 'w = 4Fo^2^/[\s^2^(Fo^2^) + 0.0004Fo^4^]'.

Automatic conversion script
Id: cif_fix_values 3143 2015-03-26 13:38:13Z robertas 
;
_cod_original_cell_volume 16707(2)
_cod_original_sg_symbol_H-M 'R -3'
_cod_database_code 2007078

loop_
_symmetry_equiv_pos_as_xyz
x,y,z
-y,+x-y,+z
-x+y,-x,+z
-x,-y,-z
+y,-x+y,-z
+x-y,+x,-z
2/3+x,1/3+y,1/3+z
2/3-y,1/3+x-y,1/3+z
2/3-x+y,1/3-x,1/3+z
2/3-x,1/3-y,1/3-z
2/3+y,1/3-x+y,1/3-z
2/3+x-y,1/3+x,1/3-z
1/3+x,2/3+y,2/3+z
1/3-y,2/3+x-y,2/3+z
1/3-x+y,2/3-x,2/3+z
1/3-x,2/3-y,2/3-z
1/3+y,2/3-x+y,2/3-z
1/3+x-y,2/3+x,2/3-z

loop_
_atom_site_aniso_label
_atom_site_aniso_U_11
_atom_site_aniso_U_22
_atom_site_aniso_U_33
_atom_site_aniso_U_12
_atom_site_aniso_U_13
_atom_site_aniso_U_23
_atom_site_aniso_type_symbol
O1 .0443(5) .0621(6) .0342(6) .0269(4) .0017(5) .0075(5) O
O2 .0625(7) .0409(6) .0345(6) .0146(5) .0032(6) .0033(5) O
C1 .0595(8) .0770(10) .0390(10) .0410(6) .0012(8) .0069(8) C
C2 .0473(8) .0484(8) .0430(10) .0223(6) .0009(7) .0081(7) C
C3 .0500(8) .0447(8) .0414(9) .0196(6) .0004(8) .0069(7) C
C4 .0690(10) .0453(8) .0400(10) .0224(7) .0027(9) .0060(8) C
C5 .0455(7) .0482(8) .0324(9) .0221(5) .0002(7) .0038(7) C
C6 .0400(7) .0488(8) .0397(9) .0203(5) -.0003(7) .0037(7) C
C7 .0640(10) .0570(10) .0430(10) .0191(8) .0028(9) .0060(9) C
C8 .0670(10) .0700(10) .0570(10) .0188(9) .0050(10) .0210(10) C
C9 .0620(10) .0530(10) .090(2) .0132(9) -.0060(10) .0150(10) C
C10 .0720(10) .0490(10) .0760(10) .0182(8) -.0020(10) -.0060(10) C
C11 .0552(9) .0536(9) .0500(10) .0233(7) .0032(8) -.0025(8) C
C12 .0605(8) .0528(8) .0369(9) .0315(6) -.0018(8) .0029(7) C
C13 .0770(10) .0562(9) .0710(10) .0361(7) -.0110(10) -.0030(10) C
C14 .1230(10) .0630(10) .089(2) .0547(8) -.0200(10) -.0110(10) C
C15 .1500(10) .1000(10) .072(2) .0925(8) -.0080(10) -.0130(10) C
C16 .1090(10) .1170(10) .075(2) .0827(8) .0140(10) -.0020(10) C
C17 .0740(10) .0780(10) .0620(10) .0464(7) .0080(10) -.0010(10) C
C18 .0446(8) .0409(7) .0440(10) .0185(5) -.0027(7) .0039(7) C
C19 .0557(9) .0720(10) .0500(10) .0302(7) -.0062(9) .0015(9) C
C20 .0640(10) .0790(10) .0650(10) .0314(8) -.0190(10) .0030(10) C
C21 .0515(9) .0650(10) .092(2) .0262(7) -.0150(10) .0090(10) C
C22 .0501(9) .0670(10) .082(2) .0311(7) .0050(10) .0100(10) C
C23 .0510(8) .0543(9) .0520(10) .0259(6) .0005(8) .0060(8) C
C24 .0522(8) .0428(7) .0346(9) .0214(6) .0041(7) .0024(7) C
C25 .0489(8) .0446(8) .0450(10) .0212(6) .0051(8) .0054(8) C
C26 .0452(8) .0465(8) .0550(10) .0217(6) -.0030(8) .0063(8) C
C27 .0483(9) .0475(9) .0800(10) .0171(7) -.0120(9) .0091(9) C
C28 .0500(10) .0560(10) .093(2) .0179(7) .0080(10) .0280(10) C
C29 .100(2) .0690(10) .0650(10) .0230(10) .0230(10) .0250(10) C
C30 .096(2) .0600(10) .0480(10) .0160(10) .0120(10) .0100(10) C
C31 .0536(8) .0497(8) .0356(9) .0258(6) .0003(7) .0016(7) C
C32 .0549(9) .0620(10) .0680(10) .0280(7) .0064(9) -.0020(10) C
C33 .0750(10) .0880(10) .090(2) .0544(7) .0150(10) .0030(10) C
C34 .1000(10) .0770(10) .091(2) .0591(7) .0020(10) -.0130(10) C
C35 .0920(10) .0590(10) .087(2) .0412(8) -.0180(10) -.0220(10) C
C36 .0625(9) .0531(9) .0600(10) .0295(6) -.0113(9) -.0126(9) C
C37 .0503(8) .0424(8) .0540(10) .0216(6) .0055(8) .0071(8) C
C38 .0670(10) .0890(10) .0580(10) .0447(7) -.0020(10) .0120(10) C
C39 .0820(10) .1210(10) .089(2) .0567(9) -.0090(10) .0320(10) C
C40 .0650(10) .0940(10) .136(2) .0482(8) .0120(10) .0390(10) C
C41 .0690(10) .0710(10) .126(2) .0413(7) .0250(10) .0100(10) C
C42 .0570(10) .0540(10) .0810(10) .0242(7) .0140(10) -.0010(10) C
O1A .066(3) .092(2) .036(2) .039(2) -.0040(10) .001(3) O
C1A .146(5) .091(3) .026(3) .074(3) .001(3) .008(2) C
C2A .084(2) .0836 .040(2) .0418 .0000 .0000 C
C3A .086(2) .0860 .032(2) .0430 .0000 .0000 C
C4A .0700(10) .0810(10) .0560(10) .0373(8) .0190(10) .0270(10) C
C5A .0640(10) .099(2) .101(2) .0130(10) .0050(10) -.018(2) C
C6A .065(2) .105(2) .168(3) .005(2) -.011(2) -.011(2) C
C7A .074(2) .106(2) .204(3) .0240(10) .022(2) .067(2) C
C8A .0780(10) .203(2) .153(3) .0890(10) .036(2) .063(2) C
C9A .1160(10) .174(2) .111(2) .1040(10) .016(2) .018(2) C

loop_
_atom_site_label
_atom_site_fract_x
_atom_site_fract_y
_atom_site_fract_z
_atom_site_U_iso_or_equiv
_atom_site_thermal_displace_type
_atom_site_calc_flag
_atom_site_calc_attached_atom
_atom_site_occupancy
_atom_site_type_symbol
O1 .24736(3) .04764(4) .49284(8) .0455(6) Uani ? ? 1.000 O
O2 .24019(4) .08196(4) .14049(8) .0445(6) Uani ? ? 1.000 O
C1 .21143(5) .04739(6) .45290(10) .0564(9) Uani ? ? 1.000 C
C2 .21407(5) .04435(5) .35440(10) .0461(8) Uani ? ? 1.000 C
C3 .21516(5) .04302(5) .27510(10) .0452(8) Uani ? ? 1.000 C
C4 .21575(6) .03997(5) .17640(10) .0498(9) Uani ? ? 1.000 C
C5 .24599(5) .04299(5) .59040(10) .0414(8) Uani ? ? 1.000 C
C6 .21343(5) -.00324(5) .61620(10) .0427(8) Uani ? ? 1.000 C
C7 .19888(6) -.01427(6) .70440(10) .0540(10) Uani ? ? 1.000 C
C8 .17303(7) -.05648(7) .72860(10) .0640(10) Uani ? ? 1.000 C
C9 .16119(7) -.08843(7) .6663(2) .0670(10) Uani ? ? 1.000 C
C10 .17497(7) -.07812(6) .5793(2) .0640(10) Uani ? ? 1.000 C
C11 .20085(6) -.03597(6) .55430(10) .0530(10) Uani ? ? 1.000 C
C12 .23771(5) .07703(5) .63160(10) .0490(8) Uani ? ? 1.000 C
C13 .27090(6) .11882(6) .6394(2) .0670(10) Uani ? ? 1.000 C
C14 .26350(8) .15115(7) .6664(2) .0880(10) Uani ? ? 1.000 C
C15 .22331(8) .14286(7) .6851(2) .1030(10) Uani ? ? 1.000 C
C16 .18956(7) .10185(7) .6768(2) .0990(10) Uani ? ? 1.000 C
C17 .19702(6) .06897(6) .65110(10) .0710(10) Uani ? ? 1.000 C
C18 .29026(5) .04992(5) .61560(10) .0430(8) Uani ? ? 1.000 C
C19 .30282(6) .05430(6) .70570(10) .0590(10) Uani ? ? 1.000 C
C20 .34193(6) .05946(7) .7297(2) .0690(10) Uani ? ? 1.000 C
C21 .36969(6) .06074(6) .6652(2) .0670(10) Uani ? ? 1.000 C
C22 .35778(6) .05617(6) .5759(2) .0650(10) Uani ? ? 1.000 C
C23 .31829(5) .05049(6) .55100(10) .0525(9) Uani ? ? 1.000 C
C24 .23833(5) .08529(5) .04300(10) .0426(8) Uani ? ? 1.000 C
C25 .27306(5) .13131(5) .02080(10) .0460(9) Uani ? ? 1.000 C
C26 .29582(5) .16071(5) .08690(10) .0488(9) Uani ? ? 1.000 C
C27 .32768(6) .20173(6) .0645(2) .0570(10) Uani ? ? 1.000 C
C28 .33666(6) .21369(6) -.0233(2) .0640(10) Uani ? ? 1.000 C
C29 .31397(8) .18517(7) -.0901(2) .0770(10) Uani ? ? 1.000 C
C30 .28240(8) .14416(7) -.06860(10) .0650(10) Uani ? ? 1.000 C
C31 .24876(5) .05304(5) .00080(10) .0456(8) Uani ? ? 1.000 C
C32 .29102(6) .06225(6) -.00120(10) .0610(10) Uani ? ? 1.000 C
C33 .30133(6) .03191(7) -.0276(2) .0840(10) Uani ? ? 1.000 C
C34 .26972(7) -.00803(6) -.0528(2) .0890(10) Uani ? ? 1.000 C
C35 .22802(7) -.01777(6) -.0502(2) .0780(10) Uani ? ? 1.000 C
C36 .21716(6) .01243(6) -.02380(10) .0590(10) Uani ? ? 1.000 C
C37 .19514(5) .08063(5) .01610(10) .0486(9) Uani ? ? 1.000 C
C38 .17984(6) .07211(7) -.07160(10) .0700(10) Uani ? ? 1.000 C
C39 .14273(7) .07270(8) -.0941(2) .0960(10) Uani ? ? 1.000 C
C40 .12077(7) .08174(7) -.0306(2) .0940(10) Uani ? ? 1.000 C
C41 .13527(7) .08924(7) .0558(2) .0850(10) Uani ? ? 1.000 C
C42 .17208(6) .08910(6) .0792(2) .0630(10) Uani ? ? 1.000 C
O1A .01588(9) .0043(2) .1890(2) .060(2) Uani ? ? .333 O
C1A -.0011(2) .0192(2) .1308(4) .070(4) Uani ? ? .333 C
C2A 0 0 .0379(2) .0655(8) Uani ? ? 1.000 C
C3A 0 0 .2871(2) .0620(8) Uani ? ? 1.000 C
C4A .04568(6) .03162(7) .31990(10) .0680(10) Uani ? ? 1.000 C
C5A .05367(8) .05933(9) .3898(2) .086(2) Uani ? ? 1.000 C
C6A .09442(9) .08590(10) .4232(3) .105(2) Uani ? ? 1.000 C
C7A .12747(9) .08570(10) .3879(3) .117(2) Uani ? ? 1.000 C
C8A .12252(7) .05870(10) .3205(2) .134(2) Uani ? ? 1.000 C
C9A .08113(8) .03132(9) .2854(2) .131(2) Uani ? ? 1.000 C
H1a .2116 .0730 .4679 .0724 Uiso ? ? 1.000 H
H1b .1859 .0235 .4745 .0724 Uiso ? ? 1.000 H
H4a .2284 .0234 .1597 .0701 Uiso ? ? 1.000 H
H4b .1874 .0269 .1537 .0701 Uiso ? ? 1.000 H
H7 .2068 .0075 .7485 .0777 Uiso ? ? 1.000 H
H8 .1634 -.0634 .7893 .0932 Uiso ? ? 1.000 H
H9 .1436 -.1175 .6835 .0979 Uiso ? ? 1.000 H
H10 .1667 -.1001 .5355 .0923 Uiso ? ? 1.000 H
H11 .2102 -.0294 .4933 .0713 Uiso ? ? 1.000 H
H13 .2992 .1254 .6259 .0870 Uiso ? ? 1.000 H
H14 .2868 .1795 .6720 .1147 Uiso ? ? 1.000 H
H15 .2185 .1653 .7039 .1220 Uiso ? ? 1.000 H
H16 .1613 .0959 .6885 .1157 Uiso ? ? 1.000 H
H17 .1737 .0406 .6469 .0881 Uiso ? ? 1.000 H
H19 .2841 .0537 .7514 .0782 Uiso ? ? 1.000 H
H20 .3497 .0622 .7917 .0930 Uiso ? ? 1.000 H
H21 .3968 .0647 .6819 .0919 Uiso ? ? 1.000 H
H22 .3768 .0569 .5307 .0857 Uiso ? ? 1.000 H
H23 .3104 .0470 .4891 .0686 Uiso ? ? 1.000 H
H26 .2897 .1529 .1487 .0645 Uiso ? ? 1.000 H
H27 .3433 .2216 .1111 .0800 Uiso ? ? 1.000 H
H28 .3586 .2418 -.0383 .0914 Uiso ? ? 1.000 H
H29 .3199 .1936 -.1516 .1131 Uiso ? ? 1.000 H
H30 .2669 .1245 -.1156 .1020 Uiso ? ? 1.000 H
H32 .3131 .0899 .0159 .0806 Uiso ? ? 1.000 H
H33 .3303 .0387 -.0283 .1016 Uiso ? ? 1.000 H
H34 .2768 -.0288 -.0720 .1077 Uiso ? ? 1.000 H
H35 .2061 -.0456 -.0667 .1014 Uiso ? ? 1.000 H
H36 .1880 .0052 -.0227 .0760 Uiso ? ? 1.000 H
H38 .1947 .0658 -.1165 .0895 Uiso ? ? 1.000 H
H39 .1325 .0667 -.1545 .1234 Uiso ? ? 1.000 H
H40 .0958 .0827 -.0468 .1229 Uiso ? ? 1.000 H
H41 .1198 .0947 .1008 .1117 Uiso ? ? 1.000 H
H42 .1818 .0949 .1399 .0854 Uiso ? ? 1.000 H
H5A .0303 .0604 .4166 .1301 Uiso ? ? 1.000 H
H6A .0984 .1045 .4723 .1683 Uiso ? ? 1.000 H
H7A .1553 .1049 .4101 .1792 Uiso ? ? 1.000 H
H8A .1466 .0580 .2966 .1768 Uiso ? ? 1.000 H
H9A .0776 .0124 .2374 .1557 Uiso ? ? 1.000 H

loop_
_atom_type_symbol
_atom_type_scat_dispersion_real
_atom_type_scat_dispersion_imag
_atom_type_scat_source
C 0.017 0.009 International_Tables_Vol_IV_Table_2.3.1
H 0.000 0.000 International_Tables_Vol_IV_Table_2.3.1
O 0.047 0.032 International_Tables_Vol_IV_Table_2.3.1

loop_
_geom_angle_atom_site_label_1
_geom_angle_atom_site_label_2
_geom_angle_atom_site_label_3
_geom_angle_site_symmetry_2
_geom_angle_site_symmetry_3
_geom_angle
_geom_angle_publ_flag
C1 O1 C5 . . 115.70(10) yes
C4 O2 C24 . . 115.50(10) yes
O1 C1 C2 . . 108.6(2) yes
C1 C2 C3 . . 176.7(3) yes
C2 C3 C4 . . 178.3(2) yes
O2 C4 C3 . . 108.50(10) yes
O1 C5 C6 . . 109.70(10) ?
O1 C5 C12 . . 108.2(2) ?
O1 C5 C18 . . 104.50(10) ?
C6 C5 C12 . . 115.10(10) ?
C6 C5 C18 . . 106.6(2) ?
C12 C5 C18 . . 112.20(10) ?
C5 C6 C7 . . 121.4(2) ?
C5 C6 C11 . . 120.7(2) ?
C7 C6 C11 . . 117.5(2) ?
C6 C7 C8 . . 120.8(2) ?
C7 C8 C9 . . 120.7(2) ?
C8 C9 C10 . . 119.2(2) ?
C9 C10 C11 . . 120.5(2) ?
C6 C11 C10 . . 121.2(2) ?
C5 C12 C13 . . 119.9(2) ?
C5 C12 C17 . . 122.00(10) ?
C13 C12 C17 . . 117.6(2) ?
C12 C13 C14 . . 121.2(2) ?
C13 C14 C15 . . 120.7(2) ?
C14 C15 C16 . . 119.6(3) ?
C15 C16 C17 . . 119.8(2) ?
C12 C17 C16 . . 121.1(2) ?
C5 C18 C19 . . 120.4(2) ?
C5 C18 C23 . . 121.9(2) ?
C19 C18 C23 . . 117.7(2) ?
C18 C19 C20 . . 121.2(2) ?
C19 C20 C21 . . 120.6(2) ?
C20 C21 C22 . . 119.1(2) ?
C21 C22 C23 . . 120.7(2) ?
C18 C23 C22 . . 120.7(2) ?
O2 C24 C25 . . 104.80(10) ?
O2 C24 C31 . . 107.7(2) ?
O2 C24 C37 . . 109.60(10) ?
C25 C24 C31 . . 111.00(10) ?
C25 C24 C37 . . 107.4(2) ?
C31 C24 C37 . . 115.80(10) ?
C24 C25 C26 . . 122.2(2) ?
C24 C25 C30 . . 119.80(10) ?
C26 C25 C30 . . 118.00(10) ?
C25 C26 C27 . . 120.8(2) ?
C26 C27 C28 . . 120.5(2) ?
C27 C28 C29 . . 119.7(2) ?
C28 C29 C30 . . 120.4(2) ?
C25 C30 C29 . . 120.7(2) ?
C24 C31 C32 . . 119.10(10) ?
C24 C31 C36 . . 122.0(2) ?
C32 C31 C36 . . 118.2(2) ?
C31 C32 C33 . . 121.1(2) ?
C32 C33 C34 . . 120.0(2) ?
C33 C34 C35 . . 119.7(3) ?
C34 C35 C36 . . 121.0(2) ?
C31 C36 C35 . . 120.0(2) ?
C24 C37 C38 . . 122.6(2) ?
C24 C37 C42 . . 119.5(2) ?
C38 C37 C42 . . 117.7(2) ?
C37 C38 C39 . . 120.1(2) ?
C38 C39 C40 . . 121.1(2) ?
C39 C40 C41 . . 118.8(3) ?
C40 C41 C42 . . 120.9(3) ?
C37 C42 C41 . . 121.4(2) ?
C1A O1A C3A . . 115.5(5) ?
C1A O1A C3A 2_555 . 109.7(3) ?
O1A C1A C2A . . 105.9(6) ?
O1A C1A C2A 3_555 . 101.1(4) ?
O1A C3A C4A . . 90.9(2) ?
O1A C3A C4A . 2_555 124.3(3) ?
O1A C3A C4A . 3_555 108.1(3) ?
O1A C3A C4A 3_555 . 124.3(3) ?
C4A C3A C4A . 2_555 110.6(2) ?
C3A C4A C5A . . 122.5(2) ?
C3A C4A C9A . . 122.0(2) ?
C5A C4A C9A . . 115.3(2) ?
C4A C5A C6A . . 122.7(3) ?
C5A C6A C7A . . 120.7(3) ?
C6A C7A C8A . . 120.7(3) ?
C7A C8A C9A . . 119.4(3) ?
C4A C9A C8A . . 121.2(3) ?

loop_
_geom_bond_atom_site_label_1
_geom_bond_atom_site_label_2
_geom_bond_site_symmetry_1
_geom_bond_site_symmetry_2
_geom_bond_distance
_geom_bond_publ_flag
O1 C1 . . 1.422(3) yes
O1 C5 . . 1.450(2) yes
O2 C4 . . 1.422(2) yes
O2 C24 . . 1.451(2) yes
C1 C2 . . 1.467(3) yes
C2 C3 . . 1.176(3) yes
C3 C4 . . 1.463(3) yes
C5 C6 . . 1.534(2) ?
C5 C12 . . 1.530(3) ?
C5 C18 . . 1.536(3) ?
C6 C7 . . 1.387(3) ?
C6 C11 . . 1.381(3) ?
C7 C8 . . 1.379(3) ?
C8 C9 . . 1.367(3) ?
C9 C10 . . 1.363(3) ?
C10 C11 . . 1.380(3) ?
C12 C13 . . 1.385(2) ?
C12 C17 . . 1.379(3) ?
C13 C14 . . 1.381(4) ?
C14 C15 . . 1.356(4) ?
C15 C16 . . 1.375(3) ?
C16 C17 . . 1.395(4) ?
C18 C19 . . 1.390(3) ?
C18 C23 . . 1.385(3) ?
C19 C20 . . 1.376(3) ?
C20 C21 . . 1.369(3) ?
C21 C22 . . 1.372(3) ?
C22 C23 . . 1.385(3) ?
C24 C25 . . 1.536(2) ?
C24 C31 . . 1.525(3) ?
C24 C37 . . 1.536(3) ?
C25 C26 . . 1.374(2) ?
C25 C30 . . 1.386(3) ?
C26 C27 . . 1.387(2) ?
C27 C28 . . 1.356(3) ?
C28 C29 . . 1.365(3) ?
C29 C30 . . 1.381(3) ?
C31 C32 . . 1.391(3) ?
C31 C36 . . 1.383(2) ?
C32 C33 . . 1.378(4) ?
C33 C34 . . 1.370(3) ?
C34 C35 . . 1.366(4) ?
C35 C36 . . 1.387(4) ?
C37 C38 . . 1.383(3) ?
C37 C42 . . 1.383(3) ?
C38 C39 . . 1.392(4) ?
C39 C40 . . 1.370(4) ?
C40 C41 . . 1.355(4) ?
C41 C42 . . 1.377(4) ?
O1A C1A . . 1.319(9) ?
O1A C1A . 2_555 1.418(6) ?
O1A C3A . . 1.538(4) ?
C1A C2A . . 1.548(6) ?
C3A C4A . . 1.542(2) ?
C4A C5A . . 1.365(4) ?
C4A C9A . . 1.383(4) ?
C5A C6A . . 1.386(4) ?
C6A C7A . . 1.307(5) ?
C7A C8A . . 1.341(5) ?
C8A C9A . . 1.416(3) ?

loop_
_geom_torsion_atom_site_label_1
_geom_torsion_atom_site_label_2
_geom_torsion_atom_site_label_3
_geom_torsion_atom_site_label_4
_geom_torsion
_geom_torsion_publ_flag
C5 O1 C1 C2 -169.60(10) yes
C1 O1 C5 C6 72.8(2) ?
C1 O1 C5 C12 -53.5(2) ?
C1 O1 C5 C18 -173.20(10) yes
C24 O2 C4 C3 -170.5(2) yes
C4 O2 C24 C25 -170.0(2) yes
C4 O2 C24 C31 -51.7(2) ?
O1 C1 C2 C3 -149(3) ?
C1 C2 C3 C4 -118(7) ?
C2 C3 C4 O2 -179(7) ?
O1 C5 C6 C7 -165.6(2) ?
O1 C5 C6 C11 20.9(3) yes
C12 C5 C6 C7 -43.3(3) ?
C12 C5 C6 C11 143.2(2) ?
C18 C5 C6 C7 81.8(2) ?
C18 C5 C6 C11 -91.7(2) ?
O1 C5 C12 C13 -78.8(2) yes
O1 C5 C12 C17 92.7(2) ?
C6 C5 C12 C13 158.1(2) ?
C6 C5 C12 C17 -30.4(3) ?
C18 C5 C12 C13 36.0(2) ?
C18 C5 C12 C17 -152.5(2) ?
O1 C5 C18 C19 170.00(10) ?
O1 C5 C18 C23 -12.4(2) yes
C6 C5 C18 C19 -73.8(2) ?
C6 C5 C18 C23 103.8(2) ?
C12 C5 C18 C19 53.0(2) ?
C12 C5 C18 C23 -129.4(2) ?
C5 C6 C7 C8 -173.4(2) ?
C11 C6 C7 C8 0.4(3) ?
C5 C6 C11 C10 173.4(2) ?
C7 C6 C11 C10 -0.4(3) ?
C6 C7 C8 C9 0.1(4) ?
C7 C8 C9 C10 -0.5(4) ?
C8 C9 C10 C11 0.5(4) ?
C9 C10 C11 C6 -0.1(3) ?
C5 C12 C13 C14 172.4(2) ?
C17 C12 C13 C14 0.5(3) ?
C5 C12 C17 C16 -171.0(2) ?
C13 C12 C17 C16 0.7(3) ?
C12 C13 C14 C15 -0.8(4) ?
C13 C14 C15 C16 -0.2(4) ?
C14 C15 C16 C17 1.4(4) ?
C15 C16 C17 C12 -1.6(4) ?
C5 C18 C19 C20 178.4(2) ?
C23 C18 C19 C20 0.7(3) ?
C5 C18 C23 C22 -179.0(2) ?
C19 C18 C23 C22 -1.4(3) ?
C18 C19 C20 C21 0.5(3) ?
C19 C20 C21 C22 -0.9(3) ?
C20 C21 C22 C23 0.2(3) ?
C21 C22 C23 C18 0.9(3) ?
O2 C24 C25 C26 -5.2(3) yes
O2 C24 C25 C30 174.4(2) ?
C31 C24 C25 C26 -121.2(2) ?
C31 C24 C25 C30 58.4(3) ?
O2 C24 C31 C32 -76.3(2) yes
O2 C24 C37 C42 22.3(2) yes
C25 C24 C31 C32 37.9(2) ?
C24 C25 C26 C27 178.5(2) ?
C30 C25 C26 C27 -1.2(3) ?
C24 C25 C30 C29 -179.0(2) ?
C26 C25 C30 C29 0.7(4) ?
C25 C26 C27 C28 0.7(3) ?
C26 C27 C28 C29 0.4(4) ?
C27 C28 C29 C30 -0.9(4) ?
C28 C29 C30 C25 0.3(4) ?
C24 C31 C32 C33 171.4(2) ?
C31 C32 C33 C34 0.3(4) ?
C32 C33 C34 C35 -1.1(4) ?
C31 C24 C37 C38 -41.9(2) ?
C31 C24 C37 C42 144.3(2) ?
C24 C25 C26 C27 178.5(2) ?
C30 C25 C26 C27 -1.2(3) ?
C24 C25 C30 C29 -179.0(2) ?
C26 C25 C30 C29 0.7(4) ?
C25 C26 C27 C28 0.7(3) ?
C26 C27 C28 C29 0.4(4) ?
C27 C28 C29 C30 -0.9(4) ?
C28 C29 C30 C25 0.3(4) ?
C24 C31 C32 C33 171.4(2) ?
C36 C31 C32 C33 0.4(3) ?
C24 C31 C36 C35 -171.1(2) ?
C32 C31 C36 C35 -0.4(3) ?
C31 C32 C33 C34 0.3(4) ?
C32 C33 C34 C35 -1.1(4) ?
C33 C34 C35 C36 1.1(4) ?
C34 C35 C36 C31 -0.4(3) ?
C24 C37 C38 C39 -173.2(2) ?
C42 C37 C38 C39 0.7(3) ?
C24 C37 C42 C41 173.8(2) ?
C38 C37 C42 C41 -0.2(3) ?
C37 C38 C39 C40 0.1(3) ?
C38 C39 C40 C41 -1.5(4) ?
C39 C40 C41 C42 1.9(3) ?
C40 C41 C42 C37 -1.1(3) ?
C3A O1A C1A C2A -151.8(4) ?
C9A C4A C5A C6A -1.1(4) ?
C5A C4A C9A C8A 1.0(4) ?
C4A C5A C6A C7A -0.5(5) ?
C5A C6A C7A C8A 2.3(5) ?
C6A C7A C8A C9A -2.3(5) ?
C7A C8A C9A C4A 0.6(5) ?
